data_4503079
loop_
_publ_author_name
'Zhang, Wen-Hua'
'Song, Ying-Lin'
'Zhang, Yong'
'Lang, Jian-Ping'

_publ_section_title
;
 Binuclear Cluster-to-Cluster-Based Supramolecular Compounds: Design,
 Assembly, and Enhanced Third-Order Nonlinear Optical Performances of
 {[Et4N]2[MoOS3Cu2(\m-CN)]2&#x00B7;2aniline}nand
 {[Et4N]4[MoOS3Cu3CN(\m&#x2032;-CN)]2(\m-CN)2}n
;
_journal_issue 1
_journal_name_full 'Crystal Growth &amp; Design'
_journal_page_first 253
_journal_paper_doi 10.1021/cg070235n
_journal_volume 8
_journal_year 2008
_chemical_formula_moiety 'C3 Cu3 Mo N3 O S3, 2(C8 H20 N)'
_chemical_formula_sum 'C19 H40 Cu3 Mo N5 O S3'
_chemical_formula_weight 737.30
_chemical_name_systematic
; 
 ? 
;
_space_group_IT_number 14
_symmetry_cell_setting monoclinic
_symmetry_space_group_name_Hall '-P 2ybc'
_symmetry_space_group_name_H-M 'P 1 21/c 1'
_atom_sites_solution_hydrogens geom
_atom_sites_solution_primary direct
_atom_sites_solution_secondary difmap
_cell_angle_alpha 90.00
_cell_angle_beta 103.61(3)
_cell_angle_gamma 90.00
_cell_formula_units_Z 4
_cell_length_a 16.014(3)
_cell_length_b 11.566(2)
_cell_length_c 16.186(3)
_cell_measurement_reflns_used 10261
_cell_measurement_temperature 193(2)
_cell_measurement_theta_max 25.3
_cell_measurement_theta_min 3.1
_cell_volume 2913.8(10)
_computing_cell_refinement CrystalClear
_computing_data_collection CrystalClear
_computing_data_reduction CrystalStructure
_computing_molecular_graphics 'Shelxl-97 (Sheldrick, 1997)'
_computing_publication_material 'Shelxl-97 (Sheldrick, 1997)'
_computing_structure_refinement 'SHELXL-97 (Sheldrick, 1997)'
_computing_structure_solution 'SHELXS-97 (Sheldrick, 1990)'
_diffrn_ambient_temperature 193(2)
_diffrn_measured_fraction_theta_full 0.998
_diffrn_measured_fraction_theta_max 0.998
_diffrn_measurement_device_type 'Rigaku Mercury'
_diffrn_measurement_method \w
_diffrn_radiation_monochromator graphite
_diffrn_radiation_source 'fine-focus sealed tube'
_diffrn_radiation_type MoK\a
_diffrn_radiation_wavelength 0.71073
_diffrn_reflns_av_R_equivalents 0.0769
_diffrn_reflns_av_sigmaI/netI 0.0588
_diffrn_reflns_limit_h_max 19
_diffrn_reflns_limit_h_min -19
_diffrn_reflns_limit_k_max 12
_diffrn_reflns_limit_k_min -13
_diffrn_reflns_limit_l_max 16
_diffrn_reflns_limit_l_min -19
_diffrn_reflns_number 27703
_diffrn_reflns_theta_full 25.35
_diffrn_reflns_theta_max 25.35
_diffrn_reflns_theta_min 3.13
_diffrn_standards_decay_% 0
_diffrn_standards_interval_count 0
_diffrn_standards_interval_time 0
_diffrn_standards_number 0
_exptl_absorpt_coefficient_mu 2.815
_exptl_absorpt_correction_T_max 0.7550
_exptl_absorpt_correction_T_min 0.5396
_exptl_absorpt_correction_type multi-scan
_exptl_absorpt_process_details 'Jacobson, R. (1998) Private communication.'
_exptl_crystal_colour dark-red
_exptl_crystal_density_diffrn 1.681
_exptl_crystal_density_method 'not measured'
_exptl_crystal_description block
_exptl_crystal_F_000 1496
_exptl_crystal_size_max 0.25
_exptl_crystal_size_mid 0.22
_exptl_crystal_size_min 0.10
_refine_diff_density_max 0.934
_refine_diff_density_min -0.912
_refine_diff_density_rms 0.141
_refine_ls_extinction_method none
_refine_ls_goodness_of_fit_ref 1.249
_refine_ls_hydrogen_treatment constr
_refine_ls_matrix_type full
_refine_ls_number_parameters 335
_refine_ls_number_reflns 5306
_refine_ls_number_restraints 6
_refine_ls_restrained_S_all 1.249
_refine_ls_R_factor_all 0.0994
_refine_ls_R_factor_gt 0.0811
_refine_ls_shift/su_max 0.001
_refine_ls_shift/su_mean 0.000
_refine_ls_structure_factor_coef Fsqd
_refine_ls_weighting_details 'calc w=1/[\s^2^(Fo^2^)+(0.0512P)^2^+13.4291P] where P=(Fo^2^+2Fc^2^)/3'
_refine_ls_weighting_scheme calc
_refine_ls_wR_factor_gt 0.1568
_refine_ls_wR_factor_ref 0.1652
_reflns_number_gt 4443
_reflns_number_total 5306
_reflns_threshold_expression >2sigma(I)
_cod_data_source_file cg070235n-file004.cif
_cod_data_source_block tmp
_cod_original_cell_volume 2913.9(10)
_cod_original_sg_symbol_H-M 'P 21/c'
_cod_database_code 4503079

loop_
_symmetry_equiv_pos_as_xyz
'x, y, z'
'-x, y+1/2, -z+1/2'
'-x, -y, -z'
'x, -y-1/2, z-1/2'

loop_
_atom_site_label
_atom_site_type_symbol
_atom_site_fract_x
_atom_site_fract_y
_atom_site_fract_z
_atom_site_U_iso_or_equiv
_atom_site_adp_type
_atom_site_occupancy
_atom_site_symmetry_multiplicity
_atom_site_calc_flag
_atom_site_refinement_flags
_atom_site_disorder_assembly
_atom_site_disorder_group
Mo1 Mo 0.25416(5) 0.84352(6) 0.03859(4) 0.0318(2) Uani 1 1 d . . .
Cu1 Cu 0.11021(7) 0.87989(9) -0.08898(6) 0.0350(3) Uani 1 1 d . . .
Cu2 Cu 0.14549(7) 0.84846(9) 0.15039(6) 0.0342(3) Uani 1 1 d . . .
Cu3 Cu 0.27776(7) 1.06539(10) 0.07474(7) 0.0413(3) Uani 1 1 d . . .
S1 S 0.23620(14) 0.99140(19) -0.05554(13) 0.0369(5) Uani 1 1 d . . .
S2 S 0.13023(14) 0.74838(19) 0.02252(13) 0.0347(5) Uani 1 1 d . . .
S3 S 0.28483(14) 0.9243(2) 0.16985(13) 0.0399(5) Uani 1 1 d . . .
O1 O 0.3354(4) 0.7536(6) 0.0271(4) 0.0480(16) Uani 1 1 d . . .
N1 N -0.0541(5) 1.0268(6) -0.1238(4) 0.0367(17) Uani 1 1 d . . .
N2 N 0.1268(5) 0.7132(7) 0.3090(5) 0.0407(18) Uani 1 1 d . . .
N3 N 0.3228(6) 1.2221(10) 0.1047(7) 0.070(3) Uani 1 1 d . . .
N4 N 0.1342(5) 1.3723(7) -0.1210(5) 0.0424(19) Uani 1 1 d . . .
N5 N 0.4127(4) 0.5880(6) 0.2801(5) 0.0392(17) Uani 1 1 d . . .
C1 C 0.0053(5) 0.9709(7) -0.1093(4) 0.0268(17) Uani 1 1 d . . .
C2 C 0.1343(5) 0.7619(7) 0.2495(5) 0.0340(19) Uani 1 1 d . . .
C3 C 0.3513(8) 1.3042(11) 0.1139(9) 0.071(4) Uani 1 1 d . . .
C4 C 0.2283(9) 1.3726(14) -0.0741(11) 0.069(4) Uani 0.764(8) 1 d P A 1
H4A H 0.2545 1.2976 -0.0832 0.083 Uiso 0.764(8) 1 calc PR A 1
H4B H 0.2325 1.3810 -0.0124 0.083 Uiso 0.764(8) 1 calc PR A 1
C5 C 0.2801(11) 1.4734(18) -0.1046(11) 0.140(8) Uani 0.50 1 d P A 1
H5A H 0.2907 1.4537 -0.1602 0.210 Uiso 0.50 1 calc PR A 1
H5B H 0.3351 1.4840 -0.0633 0.210 Uiso 0.50 1 calc PR A 1
H5C H 0.2467 1.5451 -0.1094 0.210 Uiso 0.50 1 calc PR A 1
C4A C 0.171(3) 1.494(5) -0.137(3) 0.069(4) Uani 0.236(8) 1 d P A 2
H4A1 H 0.1512 1.5544 -0.1027 0.083 Uiso 0.236(8) 1 calc PR A 2
H4A2 H 0.1537 1.5153 -0.1978 0.083 Uiso 0.236(8) 1 calc PR A 2
C5A C 0.2801(11) 1.4734(18) -0.1046(11) 0.140(8) Uani 0.50 1 d P A 2
H5A1 H 0.2920 1.3935 -0.0852 0.210 Uiso 0.50 1 calc PR A 2
H5A2 H 0.3040 1.5266 -0.0579 0.210 Uiso 0.50 1 calc PR A 2
H5A3 H 0.3066 1.4885 -0.1523 0.210 Uiso 0.50 1 calc PR A 2
C6 C 0.0944(11) 1.4842(13) -0.1093(10) 0.069(4) Uani 0.764(8) 1 d P A 1
H6A H 0.1227 1.5453 -0.1359 0.083 Uiso 0.764(8) 1 calc PR A 1
H6B H 0.1063 1.5010 -0.0476 0.083 Uiso 0.764(8) 1 calc PR A 1
C7 C -0.0016(8) 1.4920(12) -0.1456(8) 0.081(4) Uani 0.50 1 d P A 1
H7A H -0.0144 1.4766 -0.2068 0.122 Uiso 0.50 1 calc PR A 1
H7B H -0.0216 1.5697 -0.1357 0.122 Uiso 0.50 1 calc PR A 1
H7C H -0.0308 1.4348 -0.1177 0.122 Uiso 0.50 1 calc PR A 1
C6A C 0.036(3) 1.387(4) -0.166(3) 0.069(4) Uani 0.236(8) 1 d P A 2
H6A1 H 0.0303 1.3838 -0.2287 0.083 Uiso 0.236(8) 1 calc PR A 2
H6A2 H 0.0041 1.3203 -0.1508 0.083 Uiso 0.236(8) 1 calc PR A 2
C7A C -0.0016(8) 1.4920(12) -0.1456(8) 0.081(4) Uani 0.50 1 d P A 2
H7A1 H 0.0272 1.5158 -0.0878 0.122 Uiso 0.50 1 calc PR A 2
H7A2 H -0.0628 1.4794 -0.1489 0.122 Uiso 0.50 1 calc PR A 2
H7A3 H 0.0051 1.5527 -0.1858 0.122 Uiso 0.50 1 calc PR A 2
C8 C 0.1264(10) 1.3506(14) -0.2156(8) 0.063(4) Uani 0.764(8) 1 d P A 1
H8A H 0.0647 1.3430 -0.2438 0.075 Uiso 0.764(8) 1 calc PR A 1
H8B H 0.1484 1.4195 -0.2400 0.075 Uiso 0.764(8) 1 calc PR A 1
C9 C 0.1721(11) 1.2469(16) -0.2376(8) 0.112(6) Uani 0.50 1 d P A 1
H9A H 0.2339 1.2549 -0.2129 0.168 Uiso 0.50 1 calc PR A 1
H9B H 0.1619 1.2403 -0.2995 0.168 Uiso 0.50 1 calc PR A 1
H9C H 0.1507 1.1775 -0.2147 0.168 Uiso 0.50 1 calc PR A 1
C8A C 0.173(3) 1.275(5) -0.147(3) 0.063(4) Uani 0.236(8) 1 d P A 2
H8A1 H 0.1469 1.2072 -0.1251 0.075 Uiso 0.236(8) 1 calc PR A 2
H8A2 H 0.2337 1.2771 -0.1163 0.075 Uiso 0.236(8) 1 calc PR A 2
C9A C 0.1721(11) 1.2469(16) -0.2376(8) 0.112(6) Uani 0.50 1 d P A 2
H9A1 H 0.1158 1.2657 -0.2741 0.168 Uiso 0.50 1 calc PR A 2
H9A2 H 0.1838 1.1644 -0.2425 0.168 Uiso 0.50 1 calc PR A 2
H9A3 H 0.2166 1.2924 -0.2553 0.168 Uiso 0.50 1 calc PR A 2
C10 C 0.0931(9) 1.2726(12) -0.0868(8) 0.051(3) Uani 0.764(8) 1 d P A 1
H10A H 0.1223 1.2007 -0.0977 0.061 Uiso 0.764(8) 1 calc PR A 1
H10B H 0.0325 1.2673 -0.1191 0.061 Uiso 0.764(8) 1 calc PR A 1
C11 C 0.0944(7) 1.2774(12) 0.0062(7) 0.066(3) Uani 0.50 1 d P A 1
H11A H 0.1539 1.2723 0.0395 0.098 Uiso 0.50 1 calc PR A 1
H11B H 0.0612 1.2127 0.0208 0.098 Uiso 0.50 1 calc PR A 1
H11C H 0.0691 1.3505 0.0189 0.098 Uiso 0.50 1 calc PR A 1
C10A C 0.138(3) 1.378(4) -0.024(3) 0.051(3) Uani 0.236(8) 1 d P A 2
H10C H 0.1989 1.3795 0.0080 0.061 Uiso 0.236(8) 1 calc PR A 2
H10D H 0.1105 1.4501 -0.0113 0.061 Uiso 0.236(8) 1 calc PR A 2
C11A C 0.0944(7) 1.2774(12) 0.0062(7) 0.066(3) Uani 0.50 1 d P A 2
H11D H 0.0321 1.2846 -0.0154 0.098 Uiso 0.50 1 calc PR A 2
H11E H 0.1084 1.2764 0.0684 0.098 Uiso 0.50 1 calc PR A 2
H11F H 0.1142 1.2054 -0.0149 0.098 Uiso 0.50 1 calc PR A 2
C12 C 0.4878(10) 0.5289(15) 0.3420(11) 0.052(4) Uani 0.599(8) 1 d P B 1
H12A H 0.5133 0.4722 0.3092 0.062 Uiso 0.599(8) 1 calc PR B 1
H12B H 0.5321 0.5884 0.3632 0.062 Uiso 0.599(8) 1 calc PR B 1
C13 C 0.4695(15) 0.466(2) 0.4190(13) 0.082(6) Uani 0.599(8) 1 d P B 1
H13A H 0.4518 0.5226 0.4569 0.124 Uiso 0.599(8) 1 calc PR B 1
H13B H 0.5216 0.4263 0.4497 0.124 Uiso 0.599(8) 1 calc PR B 1
H13C H 0.4234 0.4098 0.3999 0.124 Uiso 0.599(8) 1 calc PR B 1
C12A C 0.4418(15) 0.465(2) 0.2817(16) 0.052(4) Uani 0.401(8) 1 d P B 2
H12C H 0.4184 0.4310 0.2250 0.062 Uiso 0.401(8) 1 calc PR B 2
H12D H 0.5053 0.4645 0.2920 0.062 Uiso 0.401(8) 1 calc PR B 2
C13A C 0.416(2) 0.393(3) 0.3461(19) 0.082(6) Uani 0.401(8) 1 d P B 2
H13D H 0.4529 0.4103 0.4022 0.124 Uiso 0.401(8) 1 calc PR B 2
H13E H 0.4232 0.3110 0.3327 0.124 Uiso 0.401(8) 1 calc PR B 2
H13F H 0.3563 0.4079 0.3461 0.124 Uiso 0.401(8) 1 calc PR B 2
C14 C 0.3432(10) 0.5034(14) 0.2510(11) 0.048(3) Uani 0.599(8) 1 d P B 1
H14A H 0.3211 0.4800 0.3008 0.057 Uiso 0.599(8) 1 calc PR B 1
H14B H 0.3684 0.4338 0.2309 0.057 Uiso 0.599(8) 1 calc PR B 1
C15 C 0.2678(6) 0.5413(9) 0.1817(7) 0.057(3) Uani 0.50 1 d P B 1
H15A H 0.2386 0.6060 0.2021 0.086 Uiso 0.50 1 calc PR B 1
H15B H 0.2276 0.4767 0.1660 0.086 Uiso 0.50 1 calc PR B 1
H15C H 0.2882 0.5659 0.1319 0.086 Uiso 0.50 1 calc PR B 1
C14A C 0.3150(14) 0.595(2) 0.2562(16) 0.048(3) Uani 0.401(8) 1 d P B 2
H14C H 0.2942 0.5633 0.3044 0.057 Uiso 0.401(8) 1 calc PR B 2
H14D H 0.2996 0.6783 0.2521 0.057 Uiso 0.401(8) 1 calc PR B 2
C15A C 0.2678(6) 0.5413(9) 0.1817(7) 0.057(3) Uani 0.50 1 d P B 2
H15D H 0.2939 0.5596 0.1342 0.086 Uiso 0.50 1 calc PR B 2
H15E H 0.2084 0.5694 0.1689 0.086 Uiso 0.50 1 calc PR B 2
H15F H 0.2683 0.4574 0.1902 0.086 Uiso 0.50 1 calc PR B 2
C16 C 0.3769(10) 0.6823(14) 0.3334(11) 0.054(4) Uani 0.599(8) 1 d PD B 1
H16A H 0.3254 0.7178 0.2961 0.064 Uiso 0.599(8) 1 calc PR B 1
H16B H 0.3580 0.6425 0.3801 0.064 Uiso 0.599(8) 1 calc PR B 1
C17 C 0.4349(8) 0.7739(10) 0.3701(9) 0.075(4) Uani 0.50 1 d PD B 1
H17A H 0.4842 0.7412 0.4112 0.113 Uiso 0.50 1 calc PR B 1
H17B H 0.4049 0.8290 0.3989 0.113 Uiso 0.50 1 calc PR B 1
H17C H 0.4551 0.8138 0.3250 0.113 Uiso 0.50 1 calc PR B 1
C16A C 0.4492(17) 0.6539(14) 0.3537(16) 0.054(4) Uani 0.401(8) 1 d PD B 2
H16C H 0.5122 0.6465 0.3612 0.064 Uiso 0.401(8) 1 calc PR B 2
H16D H 0.4350 0.6111 0.4016 0.064 Uiso 0.401(8) 1 calc PR B 2
C17A C 0.4349(8) 0.7739(10) 0.3701(9) 0.075(4) Uani 0.50 1 d PD B 2
H17D H 0.4622 0.8226 0.3344 0.113 Uiso 0.50 1 calc PR B 2
H17E H 0.4598 0.7911 0.4301 0.113 Uiso 0.50 1 calc PR B 2
H17F H 0.3730 0.7895 0.3569 0.113 Uiso 0.50 1 calc PR B 2
C18 C 0.4428(7) 0.6480(9) 0.2097(7) 0.058(3) Uani 0.50 1 d PD B 1
H18A H 0.3934 0.6895 0.1737 0.070 Uiso 0.50 1 calc PR B 1
H18B H 0.4863 0.7066 0.2354 0.070 Uiso 0.50 1 calc PR B 1
C19 C 0.4795(13) 0.5739(14) 0.1561(10) 0.063(4) Uani 0.634(16) 1 d PD B 1
H19A H 0.5353 0.5451 0.1881 0.095 Uiso 0.634(16) 1 calc PR B 1
H19B H 0.4872 0.6177 0.1066 0.095 Uiso 0.634(16) 1 calc PR B 1
H19C H 0.4409 0.5084 0.1370 0.095 Uiso 0.634(16) 1 calc PR B 1
C18A C 0.4428(7) 0.6480(9) 0.2097(7) 0.058(3) Uani 0.50 1 d P B 2
H18C H 0.4084 0.6154 0.1558 0.070 Uiso 0.50 1 calc PR B 2
H18D H 0.4253 0.7299 0.2112 0.070 Uiso 0.50 1 calc PR B 2
C19A C 0.5308(12) 0.649(3) 0.202(2) 0.063(4) Uani 0.366(16) 1 d PD B 2
H19D H 0.5650 0.6995 0.2460 0.095 Uiso 0.366(16) 1 calc PR B 2
H19E H 0.5331 0.6783 0.1458 0.095 Uiso 0.366(16) 1 calc PR B 2
H19F H 0.5541 0.5705 0.2093 0.095 Uiso 0.366(16) 1 calc PR B 2

loop_
_atom_site_aniso_label
_atom_site_aniso_U_11
_atom_site_aniso_U_22
_atom_site_aniso_U_33
_atom_site_aniso_U_23
_atom_site_aniso_U_13
_atom_site_aniso_U_12
Mo1 0.0273(4) 0.0399(4) 0.0285(4) 0.0033(3) 0.0070(3) 0.0048(3)
Cu1 0.0354(6) 0.0392(6) 0.0296(6) -0.0002(4) 0.0061(4) 0.0037(5)
Cu2 0.0349(6) 0.0416(6) 0.0262(5) 0.0049(4) 0.0076(4) 0.0021(5)
Cu3 0.0353(6) 0.0430(6) 0.0425(6) -0.0023(5) 0.0025(5) 0.0002(5)
S1 0.0373(12) 0.0378(12) 0.0357(12) 0.0046(9) 0.0087(10) -0.0019(10)
S2 0.0378(12) 0.0360(11) 0.0303(11) 0.0010(9) 0.0080(9) -0.0018(10)
S3 0.0326(12) 0.0558(14) 0.0289(11) -0.0026(10) 0.0022(9) -0.0020(10)
O1 0.044(4) 0.054(4) 0.049(4) 0.007(3) 0.017(3) 0.016(3)
N1 0.045(5) 0.040(4) 0.027(4) -0.003(3) 0.013(3) 0.007(4)
N2 0.044(5) 0.051(5) 0.031(4) -0.001(3) 0.017(3) -0.005(4)
N3 0.047(6) 0.074(7) 0.089(8) 0.007(6) 0.013(5) 0.017(5)
N4 0.038(4) 0.046(5) 0.037(4) 0.011(3) -0.002(3) -0.006(4)
N5 0.028(4) 0.035(4) 0.053(5) 0.007(3) 0.006(3) 0.005(3)
C1 0.034(5) 0.030(4) 0.016(4) -0.005(3) 0.005(3) -0.001(4)
C2 0.035(5) 0.040(5) 0.030(4) 0.000(4) 0.014(4) 0.010(4)
C3 0.047(7) 0.049(7) 0.108(10) -0.030(7) -0.003(6) -0.002(6)
C4 0.034(7) 0.079(11) 0.087(11) 0.028(8) -0.002(7) -0.018(7)
C5 0.094(13) 0.187(19) 0.121(14) 0.083(13) -0.011(10) -0.078(13)
C4A 0.034(7) 0.079(11) 0.087(11) 0.028(8) -0.002(7) -0.018(7)
C5A 0.094(13) 0.187(19) 0.121(14) 0.083(13) -0.011(10) -0.078(13)
C6 0.082(11) 0.057(9) 0.062(9) -0.006(7) 0.002(8) 0.013(8)
C7 0.073(9) 0.076(9) 0.086(9) 0.005(7) 0.003(7) 0.036(7)
C6A 0.082(11) 0.057(9) 0.062(9) -0.006(7) 0.002(8) 0.013(8)
C7A 0.073(9) 0.076(9) 0.086(9) 0.005(7) 0.003(7) 0.036(7)
C8 0.070(10) 0.084(10) 0.031(7) 0.017(6) 0.005(6) 0.003(8)
C9 0.137(14) 0.147(15) 0.055(8) 0.008(9) 0.027(9) 0.068(12)
C8A 0.070(10) 0.084(10) 0.031(7) 0.017(6) 0.005(6) 0.003(8)
C9A 0.137(14) 0.147(15) 0.055(8) 0.008(9) 0.027(9) 0.068(12)
C10 0.048(8) 0.054(8) 0.052(7) 0.020(6) 0.012(6) -0.008(6)
C11 0.045(6) 0.107(10) 0.050(6) 0.017(6) 0.020(5) -0.002(6)
C10A 0.048(8) 0.054(8) 0.052(7) 0.020(6) 0.012(6) -0.008(6)
C11A 0.045(6) 0.107(10) 0.050(6) 0.017(6) 0.020(5) -0.002(6)
C12 0.030(8) 0.063(9) 0.056(9) -0.002(7) 0.000(6) 0.018(7)
C13 0.088(14) 0.102(15) 0.062(11) 0.040(10) 0.028(10) 0.032(11)
C12A 0.030(8) 0.063(9) 0.056(9) -0.002(7) 0.000(6) 0.018(7)
C13A 0.088(14) 0.102(15) 0.062(11) 0.040(10) 0.028(10) 0.032(11)
C14 0.034(7) 0.050(8) 0.058(8) 0.000(7) 0.010(6) 0.015(6)
C15 0.036(6) 0.055(7) 0.073(7) -0.003(5) -0.003(5) 0.007(5)
C14A 0.034(7) 0.050(8) 0.058(8) 0.000(7) 0.010(6) 0.015(6)
C15A 0.036(6) 0.055(7) 0.073(7) -0.003(5) -0.003(5) 0.007(5)
C16 0.044(8) 0.068(10) 0.047(8) -0.005(7) 0.007(7) 0.004(8)
C17 0.075(9) 0.057(7) 0.099(10) -0.021(7) 0.030(7) 0.001(6)
C16A 0.044(8) 0.068(10) 0.047(8) -0.005(7) 0.007(7) 0.004(8)
C17A 0.075(9) 0.057(7) 0.099(10) -0.021(7) 0.030(7) 0.001(6)
C18 0.057(7) 0.054(7) 0.068(7) 0.013(5) 0.027(6) 0.015(5)
C19 0.087(13) 0.050(9) 0.062(10) 0.011(7) 0.036(9) 0.005(8)
C18A 0.057(7) 0.054(7) 0.068(7) 0.013(5) 0.027(6) 0.015(5)
C19A 0.087(13) 0.050(9) 0.062(10) 0.011(7) 0.036(9) 0.005(8)

loop_
_atom_type_symbol
_atom_type_description
_atom_type_scat_dispersion_real
_atom_type_scat_dispersion_imag
_atom_type_scat_source
C C 0.0033 0.0016 'International Tables Vol C Tables 4.2.6.8 and 6.1.1.4'
H H 0.0000 0.0000 'International Tables Vol C Tables 4.2.6.8 and 6.1.1.4'
N N 0.0061 0.0033 'International Tables Vol C Tables 4.2.6.8 and 6.1.1.4'
O O 0.0106 0.0060 'International Tables Vol C Tables 4.2.6.8 and 6.1.1.4'
S S 0.1246 0.1234 'International Tables Vol C Tables 4.2.6.8 and 6.1.1.4'
Cu Cu 0.3201 1.2651 'International Tables Vol C Tables 4.2.6.8 and 6.1.1.4'
Mo Mo -1.6832 0.6857 'International Tables Vol C Tables 4.2.6.8 and 6.1.1.4'

loop_
_geom_angle_atom_site_label_1
_geom_angle_atom_site_label_2
_geom_angle_atom_site_label_3
_geom_angle
_geom_angle_site_symmetry_1
_geom_angle_site_symmetry_3
O1 Mo1 S2 111.5(2) . .
O1 Mo1 S1 111.5(2) . .
S2 Mo1 S1 109.00(8) . .
O1 Mo1 S3 110.5(2) . .
S2 Mo1 S3 107.66(9) . .
S1 Mo1 S3 106.55(9) . .
O1 Mo1 Cu3 122.9(2) . .
S2 Mo1 Cu3 125.64(7) . .
S1 Mo1 Cu3 53.37(6) . .
S3 Mo1 Cu3 53.37(7) . .
O1 Mo1 Cu1 122.5(2) . .
S2 Mo1 Cu1 54.57(6) . .
S1 Mo1 Cu1 54.96(6) . .
S3 Mo1 Cu1 126.96(7) . .
Cu3 Mo1 Cu1 93.95(4) . .
O1 Mo1 Cu2 133.6(2) . .
S2 Mo1 Cu2 54.00(6) . .
S1 Mo1 Cu2 114.90(7) . .
S3 Mo1 Cu2 54.15(6) . .
Cu3 Mo1 Cu2 85.12(4) . .
Cu1 Mo1 Cu2 86.74(4) . .
C1 Cu1 N2 114.9(3) . 4_575
C1 Cu1 S2 116.2(2) . .
N2 Cu1 S2 105.2(2) 4_575 .
C1 Cu1 S1 113.8(2) . .
N2 Cu1 S1 102.0(2) 4_575 .
S2 Cu1 S1 103.08(9) . .
C1 Cu1 Mo1 138.6(2) . .
N2 Cu1 Mo1 106.4(2) 4_575 .
S2 Cu1 Mo1 51.44(6) . .
S1 Cu1 Mo1 52.12(6) . .
C2 Cu2 N1 110.0(3) . 3_575
C2 Cu2 S2 117.9(3) . .
N1 Cu2 S2 104.2(2) 3_575 .
C2 Cu2 S3 110.6(3) . .
N1 Cu2 S3 112.2(2) 3_575 .
S2 Cu2 S3 101.66(9) . .
C2 Cu2 Mo1 136.1(2) . .
N1 Cu2 Mo1 113.93(19) 3_575 .
S2 Cu2 Mo1 50.64(6) . .
S3 Cu2 Mo1 51.46(6) . .
N3 Cu3 S1 126.7(3) . .
N3 Cu3 S3 123.2(3) . .
S1 Cu3 S3 109.14(9) . .
N3 Cu3 Mo1 167.1(3) . .
S1 Cu3 Mo1 54.64(6) . .
S3 Cu3 Mo1 54.71(7) . .
Cu3 S1 Mo1 71.99(7) . .
Cu3 S1 Cu1 118.59(10) . .
Mo1 S1 Cu1 72.93(7) . .
Mo1 S2 Cu1 73.98(7) . .
Mo1 S2 Cu2 75.35(8) . .
Cu1 S2 Cu2 109.31(9) . .
Cu3 S3 Mo1 71.92(7) . .
Cu3 S3 Cu2 106.77(10) . .
Mo1 S3 Cu2 74.39(8) . .
C1 N1 Cu2 169.4(7) . 3_575
C2 N2 Cu1 177.1(7) . 4_576
C3 N3 Cu3 172.0(12) . .
C8A N4 C6 169.0(19) . .
C8A N4 C10 76(2) . .
C6 N4 C10 112.8(10) . .
C8A N4 C4 73(2) . .
C6 N4 C4 109.9(10) . .
C10 N4 C4 106.7(9) . .
C8A N4 C8 60.0(17) . .
C6 N4 C8 109.7(9) . .
C10 N4 C8 107.7(9) . .
C4 N4 C8 109.8(10) . .
C8A N4 C10A 115(2) . .
C6 N4 C10A 75.6(18) . .
C10 N4 C10A 64.8(16) . .
C4 N4 C10A 72.4(17) . .
C8 N4 C10A 172.4(17) . .
C8A N4 C4A 118(3) . .
C6 N4 C4A 55(2) . .
C10 N4 C4A 165(2) . .
C4 N4 C4A 73.4(18) . .
C8 N4 C4A 86(2) . .
C10A N4 C4A 102(3) . .
C8A N4 C6A 114(3) . .
C6 N4 C6A 63.6(18) . .
C10 N4 C6A 77(2) . .
C4 N4 C6A 174(2) . .
C8 N4 C6A 73(2) . .
C10A N4 C6A 105(3) . .
C4A N4 C6A 101(3) . .
C16A N5 C14 139.1(14) . .
C16A N5 C12A 115.5(13) . .
C14 N5 C12A 65.4(11) . .
C16A N5 C18 104.2(12) . .
C14 N5 C18 114.6(9) . .
C12A N5 C18 107.3(12) . .
C16A N5 C14A 112.3(14) . .
C14 N5 C14A 45.7(11) . .
C12A N5 C14A 110.8(15) . .
C18 N5 C14A 106.0(11) . .
C16A N5 C12 65.6(10) . .
C14 N5 C12 109.3(10) . .
C12A N5 C12 51.0(11) . .
C18 N5 C12 111.0(9) . .
C14A N5 C12 142.3(13) . .
C16A N5 C16 45.7(11) . .
C14 N5 C16 106.8(9) . .
C12A N5 C16 143.0(13) . .
C18 N5 C16 108.5(8) . .
C14A N5 C16 67.5(11) . .
C12 N5 C16 106.3(10) . .
N1 C1 Cu1 176.7(7) . .
N2 C2 Cu2 178.2(7) . .
N4 C4 C5 112.2(11) . .
N4 C4 H4A 109.2 . .
C5 C4 H4A 109.2 . .
N4 C4 H4B 109.2 . .
C5 C4 H4B 109.2 . .
H4A C4 H4B 107.9 . .
N4 C4A H4A1 111.2 . .
N4 C4A H4A2 111.2 . .
H4A1 C4A H4A2 109.1 . .
N4 C6 C7 115.6(12) . .
N4 C6 H6A 108.4 . .
C7 C6 H6A 108.4 . .
N4 C6 H6B 108.4 . .
C7 C6 H6B 108.4 . .
H6A C6 H6B 107.4 . .
N4 C6A H6A1 108.7 . .
N4 C6A H6A2 108.7 . .
H6A1 C6A H6A2 107.6 . .
C9 C8 N4 116.2(11) . .
C9 C8 H8A 108.2 . .
N4 C8 H8A 108.2 . .
C9 C8 H8B 108.2 . .
N4 C8 H8B 108.2 . .
H8A C8 H8B 107.4 . .
N4 C8A H8A1 106.1 . .
N4 C8A H8A2 106.1 . .
H8A1 C8A H8A2 106.3 . .
N4 C10 C11 116.0(11) . .
N4 C10 H10A 108.3 . .
C11 C10 H10A 108.3 . .
N4 C10 H10B 108.3 . .
C11 C10 H10B 108.3 . .
H10A C10 H10B 107.4 . .
N4 C10A H10C 109.0 . .
N4 C10A H10D 109.0 . .
H10C C10A H10D 107.8 . .
C13 C12 N5 118.2(14) . .
C13 C12 H12A 107.8 . .
N5 C12 H12A 107.8 . .
C13 C12 H12B 107.8 . .
N5 C12 H12B 107.8 . .
H12A C12 H12B 107.1 . .
C13A C12A N5 115(2) . .
C13A C12A H12C 108.5 . .
N5 C12A H12C 108.5 . .
C13A C12A H12D 108.5 . .
N5 C12A H12D 108.5 . .
H12C C12A H12D 107.5 . .
C12A C13A H13D 109.5 . .
C12A C13A H13E 109.5 . .
H13D C13A H13E 109.5 . .
C12A C13A H13F 109.5 . .
H13D C13A H13F 109.5 . .
H13E C13A H13F 109.5 . .
N5 C14 C15 117.2(12) . .
N5 C14 H14A 108.0 . .
C15 C14 H14A 108.0 . .
N5 C14 H14B 108.0 . .
C15 C14 H14B 108.0 . .
H14A C14 H14B 107.2 . .
N5 C14A H14C 107.2 . .
N5 C14A H14D 107.2 . .
H14C C14A H14D 106.9 . .
C17 C16 N5 116.8(11) . .
C17 C16 H16A 108.1 . .
N5 C16 H16A 108.1 . .
C17 C16 H16B 108.1 . .
N5 C16 H16B 108.1 . .
H16A C16 H16B 107.3 . .
N5 C16A H16C 105.2 . .
N5 C16A H16D 105.2 . .
H16C C16A H16D 105.9 . .
C19 C18 N5 115.5(10) . .
C19 C18 H18A 108.4 . .
N5 C18 H18A 108.4 . .
C19 C18 H18B 108.4 . .
N5 C18 H18B 108.4 . .
H18A C18 H18B 107.5 . .
H19D C19A H19E 109.5 . .
H19D C19A H19F 109.5 . .
H19E C19A H19F 109.5 . .

loop_
_geom_bond_atom_site_label_1
_geom_bond_atom_site_label_2
_geom_bond_distance
_geom_bond_site_symmetry_2
Mo1 O1 1.710(6) .
Mo1 S2 2.230(2) .
Mo1 S1 2.263(2) .
Mo1 S3 2.266(2) .
Mo1 Cu3 2.6395(15) .
Mo1 Cu1 2.7415(16) .
Mo1 Cu2 2.7907(14) .
Cu1 C1 1.944(9) .
Cu1 N2 2.041(7) 4_575
Cu1 S2 2.324(2) .
Cu1 S1 2.348(2) .
Cu2 C2 1.935(9) .
Cu2 N1 2.028(8) 3_575
Cu2 S2 2.334(2) .
Cu2 S3 2.349(2) .
Cu3 N3 1.968(12) .
Cu3 S1 2.227(2) .
Cu3 S3 2.228(3) .
N1 C1 1.129(10) .
N1 Cu2 2.028(8) 3_575
N2 C2 1.146(10) .
N2 Cu1 2.041(7) 4_576
N3 C3 1.050(13) .
N4 C8A 1.40(5) .
N4 C6 1.475(16) .
N4 C10 1.497(13) .
N4 C4 1.519(15) .
N4 C8 1.528(15) .
N4 C10A 1.56(4) .
N4 C4A 1.57(5) .
N4 C6A 1.58(5) .
N5 C16A 1.42(2) .
N5 C14 1.474(18) .
N5 C12A 1.49(2) .
N5 C18 1.506(12) .
N5 C14A 1.52(2) .
N5 C12 1.533(16) .
N5 C16 1.580(17) .
C4 C5 1.577(18) .
C4 H4A 0.9900 .
C4 H4B 0.9900 .
C5 H5A 0.9800 .
C5 H5B 0.9800 .
C5 H5C 0.9800 .
C4A H4A1 0.9900 .
C4A H4A2 0.9900 .
C6 C7 1.51(2) .
C6 H6A 0.9900 .
C6 H6B 0.9900 .
C7 H7A 0.9800 .
C7 H7B 0.9800 .
C7 H7C 0.9800 .
C6A H6A1 0.9900 .
C6A H6A2 0.9900 .
C8 C9 1.49(2) .
C8 H8A 0.9900 .
C8 H8B 0.9900 .
C9 H9A 0.9800 .
C9 H9B 0.9800 .
C9 H9C 0.9800 .
C8A H8A1 0.9900 .
C8A H8A2 0.9900 .
C10 C11 1.500(16) .
C10 H10A 0.9900 .
C10 H10B 0.9900 .
C11 H11A 0.9800 .
C11 H11B 0.9800 .
C11 H11C 0.9800 .
C10A H10C 0.9900 .
C10A H10D 0.9900 .
C12 C13 1.53(2) .
C12 H12A 0.9900 .
C12 H12B 0.9900 .
C13 H13A 0.9800 .
C13 H13B 0.9800 .
C13 H13C 0.9800 .
C12A C13A 1.47(4) .
C12A H12C 0.9900 .
C12A H12D 0.9900 .
C13A H13D 0.9800 .
C13A H13E 0.9800 .
C13A H13F 0.9800 .
C14 C15 1.507(18) .
C14 H14A 0.9900 .
C14 H14B 0.9900 .
C15 H15A 0.9800 .
C15 H15B 0.9800 .
C15 H15C 0.9800 .
C14A H14C 0.9900 .
C14A H14D 0.9900 .
C16 C17 1.442(13) .
C16 H16A 0.9900 .
C16 H16B 0.9900 .
C17 H17A 0.9800 .
C17 H17B 0.9800 .
C17 H17C 0.9800 .
C16A H16C 0.9900 .
C16A H16D 0.9900 .
C18 C19 1.440(12) .
C18 H18A 0.9900 .
C18 H18B 0.9900 .
C19 H19A 0.9800 .
C19 H19B 0.9800 .
C19 H19C 0.9800 .
C19A H19D 0.9800 .
C19A H19E 0.9800 .
C19A H19F 0.9800 .
